data_7240025
loop_
_publ_author_name
'Zhao, Jing'
'Luan, Jian'
'Yu, Huixuan'
'Liu, Guocheng'
'Lin, Hongyan'
'Wang, Xiuli'
'Chen, Baokuan'

_publ_section_title
;
 Five naphthalene-amide-bridged Ni(ii) complexes: electrochemistry,
 bifunctional fluorescence responses, removal of contaminants and
 optimization by CVD
;
_journal_issue 8
_journal_name_full CrystEngComm
_journal_page_first 1330
_journal_page_last 1339
_journal_paper_doi 10.1039/C9CE01764J
_journal_volume 22
_journal_year 2020
_chemical_formula_sum 'C32 H28 N4 Ni O8'
_chemical_formula_weight 655.29
_space_group_IT_number 2
_space_group_name_Hall '-P 1'
_space_group_name_H-M_alt 'P -1'
_symmetry_cell_setting triclinic
_symmetry_space_group_name_H-M 'P -1'
_atom_sites_solution_hydrogens geom
_atom_sites_solution_primary direct
_atom_sites_solution_secondary difmap
_audit_creation_method SHELXL-97
_audit_update_record
;
2019-12-17 deposited with the CCDC.	2020-01-07 downloaded from the CCDC.
;
_cell_angle_alpha 62.4040(10)
_cell_angle_beta 89.1580(10)
_cell_angle_gamma 74.8170(10)
_cell_formula_units_Z 1
_cell_length_a 7.6799(3)
_cell_length_b 10.5256(5)
_cell_length_c 10.9153(5)
_cell_measurement_reflns_used 4258
_cell_measurement_temperature 296(2)
_cell_measurement_theta_max 28.25
_cell_measurement_theta_min 2.12
_cell_volume 748.78(6)
_computing_cell_refinement 'SMART (Bruker, 2001)'
_computing_data_collection 'SMART (Bruker, 2001)'
_computing_data_reduction 'SAINT+ (Bruker, 1999)'
_computing_molecular_graphics 'PLATON (Spek, 2003)'
_computing_publication_material 'SHELXTL (1998)'
_computing_structure_refinement 'SHELXL-97 (Sheldrick, 1997)'
_computing_structure_solution 'SHELXS-97 (Sheldrick, 1990)'
_diffrn_ambient_temperature 296(2)
_diffrn_measured_fraction_theta_full 0.990
_diffrn_measured_fraction_theta_max 0.990
_diffrn_measurement_device_type 'CCD area detector'
_diffrn_measurement_method 'phi and omega scans'
_diffrn_radiation_monochromator graphite
_diffrn_radiation_source 'fine-focus sealed tube'
_diffrn_radiation_type MoK\a
_diffrn_radiation_wavelength 0.71073
_diffrn_reflns_av_R_equivalents 0.0089
_diffrn_reflns_av_sigmaI/netI 0.0152
_diffrn_reflns_limit_h_max 10
_diffrn_reflns_limit_h_min -7
_diffrn_reflns_limit_k_max 14
_diffrn_reflns_limit_k_min -10
_diffrn_reflns_limit_l_max 14
_diffrn_reflns_limit_l_min -14
_diffrn_reflns_number 5484
_diffrn_reflns_theta_full 28.25
_diffrn_reflns_theta_max 28.25
_diffrn_reflns_theta_min 2.12
_exptl_absorpt_coefficient_mu 0.707
_exptl_absorpt_correction_T_max 0.9263
_exptl_absorpt_correction_T_min 0.9014
_exptl_absorpt_correction_type multi-scan
_exptl_absorpt_process_details SADABS
_exptl_crystal_colour Green
_exptl_crystal_density_diffrn 1.453
_exptl_crystal_density_method 'not measured'
_exptl_crystal_description BLOCK
_exptl_crystal_F_000 340
_exptl_crystal_size_max 0.15
_exptl_crystal_size_mid 0.13
_exptl_crystal_size_min 0.11
_refine_diff_density_max 0.565
_refine_diff_density_min -0.679
_refine_diff_density_rms 0.051
_refine_ls_extinction_method none
_refine_ls_goodness_of_fit_ref 1.099
_refine_ls_hydrogen_treatment mixed
_refine_ls_matrix_type full
_refine_ls_number_parameters 205
_refine_ls_number_reflns 3662
_refine_ls_number_restraints 0
_refine_ls_restrained_S_all 1.099
_refine_ls_R_factor_all 0.0289
_refine_ls_R_factor_gt 0.0274
_refine_ls_shift/su_max 0.000
_refine_ls_shift/su_mean 0.000
_refine_ls_structure_factor_coef Fsqd
_refine_ls_weighting_details 'calc w=1/[\s^2^(Fo^2^)+(0.0364P)^2^+0.3371P] where P=(Fo^2^+2Fc^2^)/3'
_refine_ls_weighting_scheme calc
_refine_ls_wR_factor_gt 0.0745
_refine_ls_wR_factor_ref 0.0753
_reflns_number_gt 3489
_reflns_number_total 3662
_reflns_threshold_expression >2sigma(I)
_cod_data_source_file c9ce01764j2.cif
_cod_data_source_block 1
_cod_depositor_comments
;
The following automatic conversions were performed:

data item '_symmetry_cell_setting' value 'Triclinic' was changed to
'triclinic' in accordance with the
/home/data/users/saulius/crontab/automatic-downloads/current/RSC/lib/dictionaries/cif_core.dic
dictionary named 'cif_core.dic' version 2.4.2 last updated on
2011-04-26.

Automatic conversion script
Id: cif_fix_values 7556 2019-12-06 15:28:31Z antanas 

 Adding full bibliography for 7240025--7240029.cif.
;
_cod_database_code 7240025

loop_
_symmetry_equiv_pos_as_xyz
'x, y, z'
'-x, -y, -z'

loop_
_atom_site_label
_atom_site_type_symbol
_atom_site_fract_x
_atom_site_fract_y
_atom_site_fract_z
_atom_site_U_iso_or_equiv
_atom_site_adp_type
_atom_site_occupancy
_atom_site_symmetry_multiplicity
_atom_site_calc_flag
_atom_site_refinement_flags
_atom_site_disorder_assembly
_atom_site_disorder_group
Ni1 Ni 0.5000 0.0000 0.5000 0.01690(7) Uani 1 2 d S . .
O1W O 0.66995(13) -0.03165(11) 0.66594(10) 0.0241(2) Uani 1 1 d . . .
H1WA H 0.7175 0.0278 0.6761 0.029 Uiso 1 1 d R . .
H1WB H 0.6646 -0.0999 0.7467 0.029 Uiso 1 1 d R . .
O1 O 0.69999(13) -0.15759(10) 0.47619(11) 0.0241(2) Uani 1 1 d . . .
N1 N 0.61739(15) 0.16747(12) 0.37012(12) 0.0208(2) Uani 1 1 d . . .
C1 C 0.52298(18) 0.31227(14) 0.29572(14) 0.0210(2) Uani 1 1 d . . .
H1A H 0.3969 0.3377 0.2910 0.025 Uiso 1 1 calc R . .
O2 O 0.53833(14) -0.24006(12) 0.37406(12) 0.0290(2) Uani 1 1 d . . .
N2 N 0.57972(17) 0.69337(13) 0.13834(13) 0.0262(2) Uani 1 1 d . . .
H2A H 0.5786 0.7174 0.2038 0.031 Uiso 1 1 calc R . .
C2 C 0.60300(18) 0.42627(15) 0.22534(14) 0.0225(3) Uani 1 1 d . . .
C3 C 0.7911(2) 0.38616(17) 0.23182(17) 0.0311(3) Uani 1 1 d . . .
H3A H 0.8501 0.4591 0.1859 0.037 Uiso 1 1 calc R . .
C4 C 0.8905(2) 0.23709(18) 0.30691(17) 0.0313(3) Uani 1 1 d . . .
H4A H 1.0166 0.2086 0.3118 0.038 Uiso 1 1 calc R . .
O5 O 0.67106(18) 0.72738(13) -0.06958(12) 0.0362(3) Uani 1 1 d . . .
C5 C 0.79909(19) 0.13158(16) 0.37431(15) 0.0256(3) Uani 1 1 d . . .
H5A H 0.8661 0.0315 0.4247 0.031 Uiso 1 1 calc R . .
C6 C 0.4844(2) 0.58719(15) 0.14738(17) 0.0282(3) Uani 1 1 d . . .
H6A H 0.4434 0.6096 0.0540 0.034 Uiso 1 1 calc R . .
H6B H 0.3778 0.5988 0.1943 0.034 Uiso 1 1 calc R . .
C7 C 0.6691(2) 0.75414(15) 0.02968(15) 0.0251(3) Uani 1 1 d . . .
C8 C 0.77189(19) 0.85556(15) 0.03355(14) 0.0239(3) Uani 1 1 d . . .
C9 C 0.9287(2) 0.85838(16) -0.02853(16) 0.0271(3) Uani 1 1 d . . .
H9A H 0.9679 0.7974 -0.0695 0.033 Uiso 1 1 calc R . .
C10 C 1.0314(2) 0.95326(15) -0.03079(15) 0.0245(3) Uani 1 1 d . . .
C11 C 1.1948(2) 0.95743(17) -0.09326(16) 0.0280(3) Uani 1 1 d . . .
H11A H 1.2375 0.8956 -0.1330 0.034 Uiso 1 1 calc R . .
C12 C 1.2898(2) 1.05144(16) -0.09555(15) 0.0268(3) Uani 1 1 d . . .
H12A H 1.3956 1.0543 -0.1381 0.032 Uiso 1 1 calc R . .
C13 C 0.84689(19) -0.37849(15) 0.46724(15) 0.0238(3) Uani 1 1 d . . .
C14 C 1.0197(2) -0.35945(16) 0.46167(18) 0.0300(3) Uani 1 1 d . . .
H14A H 1.0332 -0.2654 0.4359 0.036 Uiso 1 1 calc R . .
C15 C 1.1727(2) -0.48044(16) 0.49448(18) 0.0302(3) Uani 1 1 d . . .
H15A H 1.2881 -0.4671 0.4909 0.036 Uiso 1 1 calc R . .
C16 C 0.68121(18) -0.24824(14) 0.43556(14) 0.0218(3) Uani 1 1 d . . .

loop_
_atom_site_aniso_label
_atom_site_aniso_U_11
_atom_site_aniso_U_22
_atom_site_aniso_U_33
_atom_site_aniso_U_23
_atom_site_aniso_U_13
_atom_site_aniso_U_12
Ni1 0.01699(12) 0.01110(11) 0.02081(12) -0.00745(9) 0.00221(8) -0.00152(8)
O1W 0.0243(5) 0.0216(5) 0.0244(5) -0.0105(4) 0.0001(4) -0.0039(4)
O1 0.0222(5) 0.0180(4) 0.0337(5) -0.0159(4) 0.0048(4) -0.0013(3)
N1 0.0223(5) 0.0167(5) 0.0230(5) -0.0089(4) 0.0029(4) -0.0058(4)
C1 0.0205(6) 0.0183(6) 0.0234(6) -0.0087(5) 0.0025(5) -0.0068(5)
O2 0.0266(5) 0.0247(5) 0.0361(6) -0.0182(5) -0.0009(4) -0.0006(4)
N2 0.0338(6) 0.0194(5) 0.0268(6) -0.0091(5) 0.0038(5) -0.0136(5)
C2 0.0250(6) 0.0189(6) 0.0235(6) -0.0088(5) 0.0030(5) -0.0086(5)
C3 0.0264(7) 0.0268(7) 0.0390(8) -0.0117(6) 0.0081(6) -0.0140(6)
C4 0.0203(6) 0.0315(8) 0.0411(8) -0.0163(7) 0.0062(6) -0.0080(6)
O5 0.0547(7) 0.0372(6) 0.0287(5) -0.0174(5) 0.0085(5) -0.0288(6)
C5 0.0235(6) 0.0212(6) 0.0294(7) -0.0115(5) 0.0025(5) -0.0035(5)
C6 0.0274(7) 0.0178(6) 0.0343(7) -0.0059(6) 0.0012(6) -0.0107(5)
C7 0.0310(7) 0.0188(6) 0.0239(6) -0.0069(5) -0.0001(5) -0.0109(5)
C8 0.0295(7) 0.0194(6) 0.0229(6) -0.0076(5) 0.0013(5) -0.0117(5)
C9 0.0335(7) 0.0254(7) 0.0302(7) -0.0167(6) 0.0062(6) -0.0138(6)
C10 0.0282(7) 0.0225(6) 0.0260(7) -0.0120(6) 0.0040(5) -0.0113(5)
C11 0.0324(7) 0.0275(7) 0.0328(7) -0.0192(6) 0.0091(6) -0.0131(6)
C12 0.0281(7) 0.0257(7) 0.0292(7) -0.0128(6) 0.0069(5) -0.0125(5)
C13 0.0252(6) 0.0180(6) 0.0273(7) -0.0139(5) 0.0016(5) 0.0012(5)
C14 0.0288(7) 0.0173(6) 0.0443(9) -0.0170(6) 0.0032(6) -0.0025(5)
C15 0.0241(7) 0.0220(7) 0.0456(9) -0.0188(6) 0.0036(6) -0.0028(5)
C16 0.0241(6) 0.0149(5) 0.0231(6) -0.0088(5) 0.0049(5) -0.0012(5)

loop_
_atom_type_symbol
_atom_type_description
_atom_type_scat_dispersion_real
_atom_type_scat_dispersion_imag
_atom_type_scat_source
C C 0.0033 0.0016 'International Tables Vol C Tables 4.2.6.8 and 6.1.1.4'
H H 0.0000 0.0000 'International Tables Vol C Tables 4.2.6.8 and 6.1.1.4'
N N 0.0061 0.0033 'International Tables Vol C Tables 4.2.6.8 and 6.1.1.4'
O O 0.0106 0.0060 'International Tables Vol C Tables 4.2.6.8 and 6.1.1.4'
Ni Ni 0.3393 1.1124 'International Tables Vol C Tables 4.2.6.8 and 6.1.1.4'

loop_
_geom_angle_atom_site_label_1
_geom_angle_atom_site_label_2
_geom_angle_atom_site_label_3
_geom_angle
_geom_angle_site_symmetry_1
_geom_angle_site_symmetry_3
_geom_angle_publ_flag
O1 Ni1 O1 180.0 . 2_656 ?
O1 Ni1 O1W 90.93(4) . 2_656 ?
O1 Ni1 O1W 89.07(4) 2_656 2_656 ?
O1 Ni1 O1W 89.07(4) . . ?
O1 Ni1 O1W 90.93(4) 2_656 . ?
O1W Ni1 O1W 180.0 2_656 . ?
O1 Ni1 N1 90.15(4) . . ?
O1 Ni1 N1 89.85(4) 2_656 . ?
O1W Ni1 N1 93.13(4) 2_656 . ?
O1W Ni1 N1 86.87(4) . . ?
O1 Ni1 N1 89.85(4) . 2_656 ?
O1 Ni1 N1 90.15(4) 2_656 2_656 ?
O1W Ni1 N1 86.87(4) 2_656 2_656 ?
O1W Ni1 N1 93.13(4) . 2_656 ?
N1 Ni1 N1 180.00(5) . 2_656 ?
C16 O1 Ni1 128.07(9) . . ?
C1 N1 C5 117.75(11) . . ?
C1 N1 Ni1 123.37(9) . . ?
C5 N1 Ni1 118.37(9) . . ?
N1 C1 C2 123.65(12) . . ?
C7 N2 C6 120.94(13) . . ?
C3 C2 C1 117.42(13) . . ?
C3 C2 C6 122.99(12) . . ?
C1 C2 C6 119.58(12) . . ?
C4 C3 C2 119.68(13) . . ?
C5 C4 C3 118.79(13) . . ?
N1 C5 C4 122.70(13) . . ?
N2 C6 C2 112.42(12) . . ?
O5 C7 N2 122.46(13) . . ?
O5 C7 C8 120.51(13) . . ?
N2 C7 C8 117.02(13) . . ?
C9 C8 C12 120.17(12) . 2_775 ?
C9 C8 C7 117.61(13) . . ?
C12 C8 C7 122.20(13) 2_775 . ?
C8 C9 C10 120.74(13) . . ?
C10 C10 C9 118.90(16) 2_775 . ?
C10 C10 C11 119.22(15) 2_775 . ?
C9 C10 C11 121.88(13) . . ?
C12 C11 C10 120.64(13) . . ?
C11 C12 C8 120.32(13) . 2_775 ?
C14 C13 C15 119.64(12) . 2_746 ?
C14 C13 C16 120.34(12) . . ?
C15 C13 C16 120.00(13) 2_746 . ?
C13 C14 C15 120.33(13) . . ?
C14 C15 C13 120.03(14) . 2_746 ?
O2 C16 O1 125.97(12) . . ?
O2 C16 C13 118.37(12) . . ?
O1 C16 C13 115.65(12) . . ?

loop_
_geom_bond_atom_site_label_1
_geom_bond_atom_site_label_2
_geom_bond_distance
_geom_bond_site_symmetry_2
_geom_bond_publ_flag
Ni1 O1 2.0570(9) . ?
Ni1 O1 2.0570(9) 2_656 ?
Ni1 O1W 2.0923(10) 2_656 ?
Ni1 O1W 2.0923(10) . ?
Ni1 N1 2.0998(11) . ?
Ni1 N1 2.0998(11) 2_656 ?
O1 C16 1.2625(16) . ?
N1 C1 1.3416(17) . ?
N1 C5 1.3424(17) . ?
C1 C2 1.3878(18) . ?
O2 C16 1.2573(17) . ?
N2 C7 1.3381(19) . ?
N2 C6 1.4557(17) . ?
C2 C3 1.388(2) . ?
C2 C6 1.5172(19) . ?
C3 C4 1.384(2) . ?
C4 C5 1.380(2) . ?
O5 C7 1.2384(18) . ?
C7 C8 1.4994(18) . ?
C8 C9 1.373(2) . ?
C8 C12 1.415(2) 2_775 ?
C9 C10 1.4177(19) . ?
C10 C10 1.417(3) 2_775 ?
C10 C11 1.421(2) . ?
C11 C12 1.367(2) . ?
C12 C8 1.415(2) 2_775 ?
C13 C14 1.389(2) . ?
C13 C15 1.394(2) 2_746 ?
C13 C16 1.5094(17) . ?
C14 C15 1.3917(19) . ?
C15 C13 1.394(2) 2_746 ?
